data_2108283
loop_
_publ_author_name
'Makal, Anna'

_publ_section_title
;
 Triethylphosphine as a molecular gear --- phase transitions in
 ferrocenyl--acetylide--gold(I)
;
_journal_issue 5
_journal_name_full 'Acta Crystallographica Section B'
_journal_page_first
;
;
_journal_paper_doi 10.1107/S2052520618010399
_journal_volume 74
_journal_year 2018
_chemical_formula_moiety 'C18 H24 Au Fe P'
_chemical_formula_sum 'C18 H24 Au Fe P'
_chemical_formula_weight 524.16
_chemical_name_systematic
;
 ?
;
_space_group_crystal_system orthorhombic
_space_group_IT_number 29
_space_group_name_Hall 'P -2a -2ab'
_space_group_name_H-M_alt 'P b 21 a'
_symmetry_space_group_name_Hall 'P -2a -2ab'
_symmetry_space_group_name_H-M 'P b 21 a'
_atom_sites_solution_hydrogens geom
_audit_creation_date 2018-03-23
_audit_creation_method
;
Olex2 1.2
(compiled Aug 10 2017 17:44:14 for OlexSys, GUI svn.r5381)
;
_cell_angle_alpha 90
_cell_angle_beta 90
_cell_angle_gamma 90
_cell_formula_units_Z 8
_cell_length_a 13.872(18)
_cell_length_b 11.644(16)
_cell_length_c 21.96(3)
_cell_measurement_reflns_used 9928
_cell_measurement_temperature 140.0(2)
_cell_measurement_theta_max 28.17
_cell_measurement_theta_min 2.46
_cell_volume 3547(8)
_computing_cell_refinement 'APEX2 v2012.4-3 (Bruker AXS)'
_computing_data_collection 'APEX2 v2012.4-3 (Bruker AXS)'
_computing_data_reduction 'SAINT V8.18C (Bruker AXS Inc., 2011)'
_computing_molecular_graphics 'Olex2 (Dolomanov et al., 2009)'
_computing_publication_material 'Olex2 (Dolomanov et al., 2009)'
_computing_structure_refinement 'ShelXL (Sheldrick, 2015)'
_computing_structure_solution 'SHELXS-97 (Sheldrick, 2008)'
_diffrn_ambient_temperature 140.0(2)
_diffrn_detector 'Bruker APEX2 area detector'
_diffrn_detector_area_resol_mean 7.9
_diffrn_detector_type 'CCD area detector'
_diffrn_measured_fraction_theta_full 0.997
_diffrn_measured_fraction_theta_max 0.990
_diffrn_measurement_device 'four-circle diffractometer'
_diffrn_measurement_device_type 'Bruker kappa APEX2 area detector'
_diffrn_measurement_method '\w and \f scans'
_diffrn_radiation_collimation 'focusing mirrors'
_diffrn_radiation_monochromator 'mirror optics'
_diffrn_radiation_probe x-ray
_diffrn_radiation_type MoK\a
_diffrn_radiation_wavelength 0.71073
_diffrn_reflns_av_R_equivalents 0.0658
_diffrn_reflns_av_unetI/netI 0.0677
_diffrn_reflns_Laue_measured_fraction_full 0.997
_diffrn_reflns_Laue_measured_fraction_max 0.990
_diffrn_reflns_limit_h_max 17
_diffrn_reflns_limit_h_min -18
_diffrn_reflns_limit_k_max 15
_diffrn_reflns_limit_k_min -11
_diffrn_reflns_limit_l_max 29
_diffrn_reflns_limit_l_min -29
_diffrn_reflns_number 23957
_diffrn_reflns_point_group_measured_fraction_full 0.998
_diffrn_reflns_point_group_measured_fraction_max 0.990
_diffrn_reflns_theta_full 25.242
_diffrn_reflns_theta_max 28.284
_diffrn_reflns_theta_min 0.927
_diffrn_source 'rotating anode X-ray tube'
_diffrn_source_type 'Bruker TXS'
_diffrn_standards_number 0
_exptl_absorpt_coefficient_mu 9.160
_exptl_absorpt_correction_T_max 0.5521
_exptl_absorpt_correction_T_min 0.2852
_exptl_absorpt_correction_type multi-scan
_exptl_absorpt_process_details 'SADABS V2008/1 (Bruker AXS Inc.)'
_exptl_crystal_colour 'clear reddish brown'
_exptl_crystal_colour_lustre clear
_exptl_crystal_colour_modifier reddish
_exptl_crystal_colour_primary brown
_exptl_crystal_density_diffrn 1.963
_exptl_crystal_description block
_exptl_crystal_F_000 2016
_exptl_crystal_size_max 0.215
_exptl_crystal_size_mid 0.168
_exptl_crystal_size_min 0.124
_refine_diff_density_max 8.546
_refine_diff_density_min -6.757
_refine_diff_density_rms 0.391
_refine_ls_abs_structure_details
;
 Refined as an inversion twin.
;
_refine_ls_abs_structure_Flack 0.45(3)
_refine_ls_extinction_method none
_refine_ls_goodness_of_fit_ref 1.132
_refine_ls_hydrogen_treatment constr
_refine_ls_matrix_type full
_refine_ls_number_parameters 386
_refine_ls_number_reflns 7862
_refine_ls_number_restraints 493
_refine_ls_restrained_S_all 1.100
_refine_ls_R_factor_all 0.0932
_refine_ls_R_factor_gt 0.0863
_refine_ls_shift/su_max 0.001
_refine_ls_shift/su_mean 0.000
_refine_ls_structure_factor_coef Fsqd
_refine_ls_weighting_details
;
 w=1/[\s^2^(Fo^2^)+(0.0001P)^2^+360.9662P]
 where P=(Fo^2^+2Fc^2^)/3
;
_refine_ls_weighting_scheme calc
_refine_ls_wR_factor_gt 0.2106
_refine_ls_wR_factor_ref 0.2137
_reflns_Friedel_coverage 0.906
_reflns_Friedel_fraction_full 0.999
_reflns_Friedel_fraction_max 0.991
_reflns_number_gt 7010
_reflns_number_total 7862
_reflns_threshold_expression 'I > 2\s(I)'
_cod_data_source_file um5013sup1.cif
_cod_data_source_block 1-140k
_cod_original_cell_volume 3548(8)
_cod_database_code 2108283
_shelxl_version_number 2013-2
_shelx_space_group_comment
;
The symmetry employed for this shelxl refinement is uniquely defined
by the following loop, which should always be used as a source of
symmetry information in preference to the above space-group names.
They are only intended as comments.
;
_shelx_estimated_absorpt_t_max 0.396
_shelx_estimated_absorpt_t_min 0.243
_olex2_refinement_description
;
1. Twinned data refinement
 Scales: 0.55(3)
 0.45(3)
2. Fixed Uiso
 At 1.2 times of:
  All C(H) groups, All C(H,H) groups
 At 1.5 times of:
  All C(H,H,H) groups
3. Uiso/Uaniso restraints and constraints
C31 \\sim C32 \\sim Au2: within 1.7A with sigma of 0.004 and sigma for terminal
atoms of 0.008
C12 \\sim C11 \\sim Au1: within 1.7A with sigma of 0.004 and sigma for terminal
atoms of 0.008
4. Rigid body (RIGU) restrains
 C5, Au1, P1, C12, C13, C15, C17, C11, C14, C16, C18, C1, Fe1, C2, C3, C4, C6,
 C7, C8, C9, C10
 with sigma for 1-2 distances of 0.002 and sigma for 1-3 distances of 0.002
 Au2, P2, C32, C33, C35, C37, C31, C34, C36, C38, C21, Fe2, C22, C25, C23, C24,
  C26, C27, C28, C29, C30
 with sigma for 1-2 distances of 0.002 and sigma for 1-3 distances of 0.002
5.a Ternary CH refined with riding coordinates:
 C24(H24), C30(H30)
5.b Secondary CH2 refined with riding coordinates:
 C13(H13A,H13B), C15(H15A,H15B), C17(H17A,H17B), C33(H33A,H33B), C35(H35A,
 H35B), C37(H37A,H37B)
5.c Aromatic/amide H refined with riding coordinates:
 C2(H2), C3(H3), C4(H4), C5(H5), C6(H6), C7(H7), C8(H8), C9(H9), C10(H10),
 C22(H22), C23(H23), C25(H25), C26(H26), C27(H27), C28(H28), C29(H29)
5.d Idealised Me refined as rotating group:
 C14(H14A,H14B,H14C), C16(H16A,H16B,H16C), C18(H18A,H18B,H18C), C34(H34A,H34B,
 H34C), C36(H36A,H36B,H36C), C38(H38A,H38B,H38C)
;
_olex2_exptl_crystal_mounting_method 'Paratone N'
_olex2_submission_special_instructions 'No special instructions were received'

loop_
_space_group_symop_operation_xyz
'x, y, z'
'-x, y+1/2, -z'
'x+1/2, y, -z'
'-x+1/2, y+1/2, z'

loop_
_atom_site_label
_atom_site_type_symbol
_atom_site_fract_x
_atom_site_fract_y
_atom_site_fract_z
_atom_site_U_iso_or_equiv
_atom_site_adp_type
_atom_site_occupancy
_atom_site_site_symmetry_order
_atom_site_calc_flag
_atom_site_refinement_flags_posn
_atom_site_refinement_flags_adp
Au1 Au 0.44740(7) 0.76617(11) 0.40498(5) 0.0174(3) Uani 1 1 d . U
Fe1 Fe 0.3089(3) 0.3430(4) 0.2620(2) 0.0171(8) Uani 1 1 d . U
P1 P 0.4994(5) 0.9310(7) 0.4501(3) 0.0154(13) Uani 1 1 d . U
C1 C 0.386(2) 0.399(3) 0.3355(14) 0.020(3) Uani 1 1 d . U
C2 C 0.311(2) 0.325(3) 0.3549(15) 0.021(3) Uani 1 1 d . U
H2 H 0.2603 0.3445 0.3819 0.026 Uiso 1 1 calc R .
C3 C 0.327(2) 0.213(3) 0.3255(13) 0.021(3) Uani 1 1 d . U
H3 H 0.2893 0.1459 0.3310 0.025 Uiso 1 1 calc R .
C4 C 0.411(2) 0.225(3) 0.2865(14) 0.020(3) Uani 1 1 d . U
H4 H 0.4364 0.1679 0.2604 0.024 Uiso 1 1 calc R .
C5 C 0.446(2) 0.336(3) 0.2944(14) 0.021(3) Uani 1 1 d . U
H5 H 0.5021 0.3659 0.2751 0.025 Uiso 1 1 calc R .
C6 C 0.262(2) 0.481(3) 0.2173(14) 0.022(3) Uani 1 1 d . U
H6 H 0.2804 0.5571 0.2283 0.027 Uiso 1 1 calc R .
C7 C 0.184(2) 0.431(3) 0.2378(15) 0.022(3) Uani 1 1 d . U
H7 H 0.1366 0.4635 0.2638 0.027 Uiso 1 1 calc R .
C8 C 0.183(2) 0.315(3) 0.2129(15) 0.022(3) Uani 1 1 d . U
H8 H 0.1371 0.2565 0.2202 0.026 Uiso 1 1 calc R .
C9 C 0.270(2) 0.307(3) 0.1744(15) 0.022(3) Uani 1 1 d . U
H9 H 0.2884 0.2416 0.1515 0.026 Uiso 1 1 calc R .
C10 C 0.319(2) 0.410(3) 0.1767(15) 0.022(3) Uani 1 1 d . U
H10 H 0.3766 0.4302 0.1561 0.027 Uiso 1 1 calc R .
C11 C 0.400(2) 0.514(3) 0.3554(17) 0.024(4) Uani 1 1 d . U
C12 C 0.413(2) 0.610(3) 0.3764(17) 0.024(4) Uani 1 1 d . U
C13 C 0.416(2) 0.996(3) 0.5049(14) 0.021(4) Uani 1 1 d . U
H13A H 0.3919 0.9354 0.5328 0.025 Uiso 1 1 calc R .
H13B H 0.4513 1.0532 0.5297 0.025 Uiso 1 1 calc R .
C14 C 0.328(2) 1.056(3) 0.4723(16) 0.023(6) Uani 1 1 d . U
H14A H 0.3092 1.0108 0.4365 0.034 Uiso 1 1 calc GR .
H14B H 0.3467 1.1333 0.4595 0.034 Uiso 1 1 calc GR .
H14C H 0.2736 1.0606 0.5006 0.034 Uiso 1 1 calc GR .
C15 C 0.534(2) 1.044(3) 0.3981(14) 0.018(4) Uani 1 1 d . U
H15A H 0.5866 1.0147 0.3717 0.021 Uiso 1 1 calc R .
H15B H 0.4786 1.0619 0.3716 0.021 Uiso 1 1 calc R .
C16 C 0.569(3) 1.157(3) 0.4268(16) 0.026(6) Uani 1 1 d . U
H16A H 0.5800 1.2136 0.3947 0.040 Uiso 1 1 calc GR .
H16B H 0.6291 1.1429 0.4490 0.040 Uiso 1 1 calc GR .
H16C H 0.5197 1.1852 0.4550 0.040 Uiso 1 1 calc GR .
C17 C 0.606(2) 0.904(3) 0.4966(15) 0.021(4) Uani 1 1 d . U
H17A H 0.6293 0.9785 0.5131 0.025 Uiso 1 1 calc R .
H17B H 0.5876 0.8552 0.5314 0.025 Uiso 1 1 calc R .
C18 C 0.689(2) 0.846(3) 0.4614(17) 0.026(6) Uani 1 1 d . U
H18A H 0.7130 0.8983 0.4299 0.039 Uiso 1 1 calc GR .
H18B H 0.6653 0.7754 0.4423 0.039 Uiso 1 1 calc GR .
H18C H 0.7413 0.8273 0.4896 0.039 Uiso 1 1 calc GR .
Au2 Au 0.58322(10) 0.20278(11) 0.09390(5) 0.0256(3) Uani 1 1 d . U
Fe2 Fe 0.6901(3) 0.6280(4) 0.2405(2) 0.0188(9) Uani 1 1 d . U
P2 P 0.5757(6) 0.0362(8) 0.0423(4) 0.0224(16) Uani 1 1 d . U
C21 C 0.601(2) 0.566(3) 0.1724(14) 0.022(3) Uani 1 1 d . U
C22 C 0.548(2) 0.622(3) 0.2205(14) 0.022(3) Uani 1 1 d . U
H22 H 0.4992 0.5877 0.2447 0.026 Uiso 1 1 calc R .
C23 C 0.580(2) 0.739(3) 0.2256(15) 0.023(3) Uani 1 1 d . U
H23 H 0.5558 0.7961 0.2527 0.027 Uiso 1 1 calc R .
C24 C 0.654(2) 0.753(3) 0.1827(14) 0.024(3) Uani 1 1 d . U
H24 H 0.6919 0.8251 0.1771 0.029 Uiso 1 1 calc R .
C25 C 0.669(2) 0.655(3) 0.1501(15) 0.023(3) Uani 1 1 d . U
H25 H 0.7149 0.6456 0.1185 0.027 Uiso 1 1 calc R .
C26 C 0.754(3) 0.484(3) 0.2807(15) 0.025(3) Uani 1 1 d . U
H26 H 0.7426 0.4054 0.2723 0.030 Uiso 1 1 calc R .
C27 C 0.707(3) 0.557(3) 0.3255(16) 0.026(3) Uani 1 1 d . U
H27 H 0.6578 0.5339 0.3527 0.032 Uiso 1 1 calc R .
C28 C 0.749(3) 0.673(3) 0.3220(15) 0.026(3) Uani 1 1 d . U
H28 H 0.7305 0.7380 0.3455 0.031 Uiso 1 1 calc R .
C29 C 0.823(3) 0.668(3) 0.2755(15) 0.025(3) Uani 1 1 d . U
H29 H 0.8644 0.7295 0.2644 0.030 Uiso 1 1 calc R .
C30 C 0.823(2) 0.565(3) 0.2512(15) 0.025(3) Uani 1 1 d . U
H30 H 0.8651 0.5424 0.2163 0.030 Uiso 1 1 calc R .
C31 C 0.595(2) 0.449(3) 0.1542(13) 0.018(4) Uani 1 1 d . U
C32 C 0.590(2) 0.353(3) 0.1352(12) 0.017(4) Uani 1 1 d . U
C33 C 0.479(3) -0.057(3) 0.0699(17) 0.029(5) Uani 1 1 d . U
H33A H 0.4676 -0.1178 0.0392 0.035 Uiso 1 1 calc R .
H33B H 0.5011 -0.0951 0.1077 0.035 Uiso 1 1 calc R .
C34 C 0.387(3) 0.001(4) 0.083(2) 0.043(10) Uani 1 1 d . U
H34A H 0.3646 0.0414 0.0458 0.065 Uiso 1 1 calc GR .
H34B H 0.3954 0.0571 0.1155 0.065 Uiso 1 1 calc GR .
H34C H 0.3382 -0.0555 0.0946 0.065 Uiso 1 1 calc GR .
C35 C 0.686(3) -0.047(3) 0.0405(16) 0.026(4) Uani 1 1 d . U
H35A H 0.7374 -0.0008 0.0210 0.031 Uiso 1 1 calc R .
H35B H 0.7068 -0.0630 0.0829 0.031 Uiso 1 1 calc R .
C36 C 0.678(3) -0.157(4) 0.008(2) 0.041(9) Uani 1 1 d . U
H36A H 0.7325 -0.2065 0.0179 0.062 Uiso 1 1 calc GR .
H36B H 0.6767 -0.1428 -0.0362 0.062 Uiso 1 1 calc GR .
H36C H 0.6175 -0.1955 0.0197 0.062 Uiso 1 1 calc GR .
C37 C 0.539(3) 0.057(3) -0.0382(14) 0.025(4) Uani 1 1 d . U
H37A H 0.5332 -0.0189 -0.0584 0.030 Uiso 1 1 calc R .
H37B H 0.4757 0.0953 -0.0399 0.030 Uiso 1 1 calc R .
C38 C 0.614(3) 0.130(4) -0.0718(17) 0.036(8) Uani 1 1 d . U
H38A H 0.5851 0.1633 -0.1084 0.053 Uiso 1 1 calc GR .
H38B H 0.6691 0.0814 -0.0836 0.053 Uiso 1 1 calc GR .
H38C H 0.6369 0.1914 -0.0450 0.053 Uiso 1 1 calc GR .

loop_
_atom_site_aniso_label
_atom_site_aniso_U_11
_atom_site_aniso_U_22
_atom_site_aniso_U_33
_atom_site_aniso_U_23
_atom_site_aniso_U_13
_atom_site_aniso_U_12
Au1 0.0125(4) 0.0207(6) 0.0189(5) -0.0032(7) -0.0032(4) 0.0017(5)
Fe1 0.0191(18) 0.014(2) 0.0180(19) -0.0009(17) -0.0018(15) -0.0001(15)
P1 0.014(3) 0.016(3) 0.016(3) -0.002(2) 0.000(2) -0.002(2)
C1 0.021(5) 0.020(4) 0.020(5) 0.000(3) -0.004(4) -0.001(3)
C2 0.022(6) 0.021(5) 0.021(4) 0.000(3) -0.003(4) -0.002(4)
C3 0.021(6) 0.019(5) 0.022(5) 0.001(4) -0.004(4) -0.001(4)
C4 0.020(5) 0.018(5) 0.021(6) 0.001(4) -0.004(4) -0.001(4)
C5 0.022(4) 0.019(5) 0.021(5) 0.001(4) -0.003(4) -0.001(3)
C6 0.025(5) 0.019(5) 0.023(5) -0.001(4) -0.006(4) 0.000(4)
C7 0.024(5) 0.018(6) 0.025(6) -0.001(4) -0.006(4) 0.001(4)
C8 0.023(5) 0.018(6) 0.024(6) -0.001(4) -0.006(4) 0.001(4)
C9 0.024(6) 0.019(6) 0.022(4) -0.001(4) -0.006(4) 0.001(4)
C10 0.026(6) 0.020(6) 0.021(4) 0.000(4) -0.005(4) 0.000(4)
C11 0.015(8) 0.022(4) 0.035(9) -0.006(5) -0.001(7) -0.001(4)
C12 0.013(8) 0.022(4) 0.038(10) -0.008(5) -0.001(7) -0.001(5)
C13 0.020(6) 0.020(9) 0.022(7) -0.003(6) 0.003(5) 0.001(6)
C14 0.019(7) 0.016(12) 0.033(12) 0.001(10) 0.001(7) -0.002(8)
C15 0.015(9) 0.016(6) 0.022(7) -0.001(5) 0.001(6) 0.000(5)
C16 0.034(16) 0.017(7) 0.028(12) 0.000(7) -0.006(11) -0.005(8)
C17 0.018(5) 0.019(9) 0.025(7) -0.001(6) -0.005(5) -0.001(5)
C18 0.021(7) 0.017(14) 0.041(13) -0.005(11) 0.000(7) -0.003(8)
Au2 0.0424(8) 0.0175(6) 0.0167(5) -0.0039(7) -0.0035(5) 0.0084(6)
Fe2 0.024(2) 0.017(2) 0.0160(19) 0.0018(17) -0.0033(15) -0.0004(16)
P2 0.031(4) 0.015(3) 0.021(3) -0.005(3) 0.002(3) -0.003(3)
C21 0.028(5) 0.018(4) 0.019(5) 0.001(3) -0.005(4) 0.001(4)
C22 0.027(4) 0.019(5) 0.019(5) 0.001(4) -0.005(4) 0.000(3)
C23 0.028(5) 0.019(5) 0.022(6) 0.001(4) -0.006(4) 0.000(4)
C24 0.029(6) 0.020(5) 0.022(5) 0.003(4) -0.006(4) 0.000(4)
C25 0.028(6) 0.020(5) 0.021(4) 0.003(3) -0.006(4) 0.000(4)
C26 0.030(6) 0.021(5) 0.024(6) 0.003(4) -0.008(5) 0.000(4)
C27 0.033(6) 0.023(6) 0.023(5) 0.003(4) -0.008(4) 0.001(4)
C28 0.032(6) 0.023(6) 0.023(5) 0.002(4) -0.009(4) 0.001(4)
C29 0.030(5) 0.021(6) 0.025(6) 0.002(4) -0.009(4) 0.001(4)
C30 0.029(5) 0.020(6) 0.025(6) 0.002(4) -0.007(4) 0.001(4)
C31 0.028(9) 0.017(4) 0.010(7) 0.003(4) -0.005(6) 0.002(4)
C32 0.028(9) 0.017(4) 0.008(7) 0.003(4) -0.006(7) 0.003(4)
C33 0.038(7) 0.023(8) 0.027(10) -0.004(7) 0.004(6) -0.004(6)
C34 0.041(8) 0.025(14) 0.06(3) 0.007(14) 0.018(10) -0.002(8)
C35 0.036(6) 0.017(8) 0.024(10) 0.002(7) 0.006(6) 0.002(5)
C36 0.052(15) 0.024(9) 0.048(19) -0.011(11) 0.001(13) 0.005(9)
C37 0.042(10) 0.013(10) 0.020(5) -0.005(5) 0.003(5) 0.005(7)
C38 0.050(14) 0.033(16) 0.024(9) 0.003(10) 0.001(8) -0.005(13)

loop_
_atom_type_symbol
_atom_type_description
_atom_type_scat_dispersion_real
_atom_type_scat_dispersion_imag
_atom_type_scat_source
C C 0.0033 0.0016 'International Tables Vol C Tables 4.2.6.8 and 6.1.1.4'
H H 0.0000 0.0000 'International Tables Vol C Tables 4.2.6.8 and 6.1.1.4'
Au Au -2.0133 8.8022 'International Tables Vol C Tables 4.2.6.8 and 6.1.1.4'
Fe Fe 0.3463 0.8444 'International Tables Vol C Tables 4.2.6.8 and 6.1.1.4'
P P 0.1023 0.0942 'International Tables Vol C Tables 4.2.6.8 and 6.1.1.4'

loop_
_geom_angle_atom_site_label_1
_geom_angle_atom_site_label_2
_geom_angle_atom_site_label_3
_geom_angle
C12 Au1 P1 170.8(11)
C1 Fe1 C2 40.3(13)
C1 Fe1 C3 68.7(13)
C1 Fe1 C7 118.9(13)
C1 Fe1 C8 154.3(13)
C1 Fe1 C9 161.7(13)
C2 Fe1 C3 41.8(13)
C2 Fe1 C7 108.5(13)
C2 Fe1 C8 121.0(13)
C3 Fe1 C7 129.0(13)
C3 Fe1 C8 109.6(13)
C4 Fe1 C1 69.0(13)
C4 Fe1 C2 70.0(13)
C4 Fe1 C3 41.2(12)
C4 Fe1 C7 166.7(13)
C4 Fe1 C8 127.7(13)
C4 Fe1 C9 107.2(13)
C5 Fe1 C1 41.0(13)
C5 Fe1 C2 68.5(13)
C5 Fe1 C3 67.9(13)
C5 Fe1 C4 40.0(12)
C5 Fe1 C7 152.7(14)
C5 Fe1 C8 164.1(14)
C5 Fe1 C9 124.9(13)
C5 Fe1 C10 106.0(13)
C6 Fe1 C1 107.6(13)
C6 Fe1 C2 125.2(14)
C6 Fe1 C3 163.7(13)
C6 Fe1 C4 153.8(13)
C6 Fe1 C5 120.5(14)
C6 Fe1 C7 37.7(13)
C6 Fe1 C8 66.4(13)
C6 Fe1 C9 67.3(13)
C6 Fe1 C10 42.0(14)
C8 Fe1 C7 41.0(13)
C9 Fe1 C2 156.9(13)
C9 Fe1 C3 121.1(14)
C9 Fe1 C7 68.7(13)
C9 Fe1 C8 41.7(13)
C10 Fe1 C1 124.8(14)
C10 Fe1 C2 162.5(14)
C10 Fe1 C3 153.2(14)
C10 Fe1 C4 117.1(13)
C10 Fe1 C7 68.4(14)
C10 Fe1 C8 68.8(13)
C10 Fe1 C9 39.6(13)
C13 P1 Au1 115.7(11)
C15 P1 Au1 115.1(10)
C15 P1 C13 106.5(15)
C15 P1 C17 105.0(15)
C17 P1 Au1 111.0(11)
C17 P1 C13 102.3(16)
C2 C1 Fe1 70.1(18)
C2 C1 C5 108(3)
C2 C1 C11 125(3)
C5 C1 Fe1 69.1(18)
C11 C1 Fe1 128(2)
C11 C1 C5 127(3)
C1 C2 Fe1 69.5(19)
C1 C2 C3 107(3)
C3 C2 Fe1 69.8(17)
C2 C3 Fe1 68.4(18)
C4 C3 Fe1 68.2(18)
C4 C3 C2 107(3)
C3 C4 Fe1 70.6(18)
C5 C4 Fe1 69.7(18)
C5 C4 C3 107(3)
C1 C5 Fe1 69.9(18)
C4 C5 Fe1 70.3(17)
C4 C5 C1 110(3)
C7 C6 Fe1 75(2)
C7 C6 C10 114(3)
C10 C6 Fe1 70.6(19)
C6 C7 Fe1 67(2)
C6 C7 C8 107(3)
C8 C7 Fe1 69.2(18)
C7 C8 Fe1 69.8(18)
C7 C8 C9 106(3)
C9 C8 Fe1 68.1(17)
C8 C9 Fe1 70.2(18)
C10 C9 Fe1 69.9(19)
C10 C9 C8 109(3)
C6 C10 Fe1 67.3(18)
C9 C10 Fe1 70(2)
C9 C10 C6 105(3)
C12 C11 C1 176(4)
C11 C12 Au1 174(3)
C14 C13 P1 112(2)
C16 C15 P1 117(2)
C18 C17 P1 114(2)
C32 Au2 P2 177.1(9)
C21 Fe2 C26 106.2(13)
C22 Fe2 C21 41.4(13)
C22 Fe2 C23 41.5(13)
C22 Fe2 C25 69.6(13)
C22 Fe2 C26 118.6(14)
C22 Fe2 C27 107.4(14)
C22 Fe2 C28 126.1(14)
C22 Fe2 C29 164.8(14)
C23 Fe2 C21 69.9(13)
C23 Fe2 C25 68.5(13)
C23 Fe2 C26 153.9(14)
C23 Fe2 C27 119.3(14)
C23 Fe2 C28 106.1(14)
C23 Fe2 C29 126.2(14)
C24 Fe2 C21 69.1(14)
C24 Fe2 C22 68.9(13)
C24 Fe2 C23 40.9(13)
C24 Fe2 C25 39.4(14)
C24 Fe2 C26 163.7(14)
C24 Fe2 C27 154.2(15)
C24 Fe2 C28 118.2(14)
C24 Fe2 C29 107.3(14)
C24 Fe2 C30 125.1(14)
C25 Fe2 C21 42.4(13)
C25 Fe2 C26 126.8(14)
C25 Fe2 C27 165.3(15)
C25 Fe2 C28 151.3(14)
C25 Fe2 C29 117.4(14)
C27 Fe2 C21 126.0(14)
C27 Fe2 C26 41.0(14)
C28 Fe2 C21 164.6(14)
C28 Fe2 C26 70.5(14)
C28 Fe2 C27 42.0(15)
C28 Fe2 C29 41.6(14)
C29 Fe2 C21 152.5(14)
C29 Fe2 C26 69.2(14)
C29 Fe2 C27 69.3(14)
C30 Fe2 C21 120.4(14)
C30 Fe2 C22 156.0(14)
C30 Fe2 C23 161.5(14)
C30 Fe2 C25 107.8(14)
C30 Fe2 C26 42.7(14)
C30 Fe2 C27 68.8(14)
C30 Fe2 C28 67.9(15)
C30 Fe2 C29 38.0(14)
C33 P2 Au2 112.3(12)
C33 P2 C37 101.1(17)
C35 P2 Au2 115.7(12)
C35 P2 C33 108.0(17)
C35 P2 C37 106.2(16)
C37 P2 Au2 112.5(11)
C22 C21 Fe2 67.7(18)
C22 C21 C25 104(3)
C25 C21 Fe2 67.5(18)
C31 C21 Fe2 125(2)
C31 C21 C22 127(3)
C31 C21 C25 128(3)
C21 C22 Fe2 70.9(19)
C23 C22 Fe2 69.5(18)
C23 C22 C21 109(3)
C22 C23 Fe2 69.0(18)
C24 C23 Fe2 68.2(19)
C24 C23 C22 106(3)
C23 C24 Fe2 70.9(19)
C25 C24 Fe2 72(2)
C25 C24 C23 112(3)
C21 C25 Fe2 70.1(18)
C24 C25 Fe2 68.8(19)
C24 C25 C21 108(3)
C27 C26 Fe2 68.3(19)
C27 C26 C30 102(3)
C30 C26 Fe2 65.4(18)
C26 C27 Fe2 70.7(19)
C26 C27 C28 109(3)
C28 C27 Fe2 68(2)
C27 C28 Fe2 69.7(19)
C29 C28 Fe2 69.7(19)
C29 C28 C27 106(3)
C28 C29 Fe2 68.7(19)
C30 C29 Fe2 69(2)
C30 C29 C28 109(3)
C26 C30 Fe2 71.9(19)
C29 C30 Fe2 73(2)
C29 C30 C26 113(3)
C32 C31 C21 176(3)
C31 C32 Au2 173(3)
C34 C33 P2 115(3)
C36 C35 P2 114(3)
C38 C37 P2 110(3)

loop_
_geom_bond_atom_site_label_1
_geom_bond_atom_site_label_2
_geom_bond_distance
Au1 P1 2.278(8)
Au1 C12 1.98(3)
Fe1 C1 2.04(3)
Fe1 C2 2.05(3)
Fe1 C3 2.07(3)
Fe1 C4 2.04(3)
Fe1 C5 2.03(3)
Fe1 C6 1.99(3)
Fe1 C7 2.08(3)
Fe1 C8 2.07(3)
Fe1 C9 2.04(3)
Fe1 C10 2.04(3)
P1 C13 1.83(3)
P1 C15 1.81(3)
P1 C17 1.82(3)
C1 C2 1.41(5)
C1 C5 1.43(5)
C1 C11 1.42(5)
C2 C3 1.47(5)
C3 C4 1.45(4)
C4 C5 1.39(4)
C6 C7 1.32(5)
C6 C10 1.44(5)
C7 C8 1.45(5)
C8 C9 1.47(5)
C9 C10 1.38(5)
C11 C12 1.22(5)
C13 C14 1.58(4)
C15 C16 1.53(4)
C17 C18 1.55(4)
Au2 P2 2.248(9)
Au2 C32 1.97(3)
Fe2 C21 2.07(3)
Fe2 C22 2.02(3)
Fe2 C23 2.03(3)
Fe2 C24 1.99(3)
Fe2 C25 2.03(3)
Fe2 C26 2.09(3)
Fe2 C27 2.05(4)
Fe2 C28 2.03(3)
Fe2 C29 2.05(3)
Fe2 C30 2.00(3)
P2 C33 1.83(4)
P2 C35 1.82(4)
P2 C37 1.86(3)
C21 C22 1.45(5)
C21 C25 1.48(5)
C21 C31 1.43(5)
C22 C23 1.44(5)
C23 C24 1.40(5)
C24 C25 1.36(5)
C26 C27 1.45(5)
C26 C30 1.49(5)
C27 C28 1.47(5)
C28 C29 1.45(5)
C29 C30 1.32(5)
C31 C32 1.19(5)
C33 C34 1.48(5)
C35 C36 1.47(5)
C37 C38 1.53(5)

loop_
_twin_individual_id
_twin_individual_mass_fraction_refined
1 0.55(3)
2 0.45(3)

_cod_database_fobs_code 2108283
